data_8101554
loop_
_publ_author_name
'Schreuer, J\"urgen'

_publ_section_title
;
Crystal structure of ammonium sulfate hydrogen sulfamate, (NH4)~2~SO4 
&#x00B7; H~3~NSO~3~
;
_journal_issue 3
_journal_name_full 'Zeitschrift f\"ur Kristallographie - New Crystal Structures'
_journal_page_first 309
_journal_page_last 310
_journal_volume 214
_journal_year 1999
_chemical_formula_structural '(N H4 )2 S O4 . H3 N S O3'
_chemical_formula_sum 'H11 N3 O7 S2'
_chemical_formula_weight 229.24
_chemical_name_common 'ammonium sulfate hydrogen sulfamate'
_space_group_IT_number 33
_symmetry_cell_setting orthorhombic
_symmetry_space_group_name_Hall 'P 2c -2n'
_symmetry_space_group_name_H-M 'P n a 21'
_cell_angle_alpha 90.00
_cell_angle_beta 90.00
_cell_angle_gamma 90.00
_cell_formula_units_Z 4
_cell_length_a 9.969(2)
_cell_length_b 13.077(3)
_cell_length_c 6.0199(16)
_cell_measurement_temperature 302(2)
_cell_volume 784.8(3)
_diffrn_ambient_temperature 302(2)
_exptl_crystal_density_diffrn 1.940
_refine_ls_R_factor_obs 0.0278
_refine_ls_wR_factor_obs 0.0700
_cod_database_code 8101554

loop_
_symmetry_equiv_pos_as_xyz
'x, y, z'
'-x, -y, z+1/2'
'-x+1/2, y+1/2, z+1/2'
'x+1/2, -y+1/2, z'

loop_
_atom_site_label
_atom_site_type_symbol
_atom_site_fract_x
_atom_site_fract_y
_atom_site_fract_z
_atom_site_U_iso_or_equiv
_atom_site_adp_type
_atom_site_occupancy
_atom_site_calc_flag
_atom_site_refinement_flags
_atom_site_disorder_assembly
_atom_site_disorder_group
S1S S 0.20138(4) 0.53389(3) 0.70333(9) 0.01773(10) Uani 1 d . . .
O1S O 0.1661(2) 0.49007(14) 0.4860(3) 0.0331(4) Uani 1 d . . .
O2S O 0.11234(16) 0.62039(12) 0.7509(3) 0.0344(4) Uani 1 d . . .
O3S O 0.34113(14) 0.57071(11) 0.6961(5) 0.0361(4) Uani 1 d . . .
O4S O 0.1874(2) 0.45684(13) 0.8788(3) 0.0328(4) Uani 1 d . . .
S1A S 0.87388(4) 0.23607(3) 0.71820(11) 0.02045(11) Uani 1 d . . .
O1A O 0.9230(3) 0.18408(15) 0.5246(3) 0.0331(5) Uani 1 d . . .
O2A O 0.73410(13) 0.26324(10) 0.7105(5) 0.0322(3) Uani 1 d . . .
O3A O 0.9225(3) 0.19717(15) 0.9257(3) 0.0334(5) Uani 1 d . . .
N1A N 0.95068(16) 0.35713(12) 0.6995(5) 0.0244(3) Uani 1 d . . .
H1A H 0.932(3) 0.380(2) 0.565(5) 0.024(6) Uiso 1 d . . .
H2A H 1.034(3) 0.355(2) 0.704(8) 0.056(8) Uiso 1 d . . .
H3A H 0.919(5) 0.413(3) 0.789(8) 0.085(15) Uiso 1 d . . .
N1 N 0.3472(2) 0.78979(13) 0.7121(5) 0.0292(3) Uani 1 d . . .
H1N1 H 0.421(3) 0.808(2) 0.708(8) 0.040(7) Uiso 1 d . . .
H2N1 H 0.320(4) 0.817(3) 0.831(7) 0.045(9) Uiso 1 d . . .
H3N1 H 0.366(4) 0.724(4) 0.698(11) 0.088(13) Uiso 1 d . . .
H4N1 H 0.289(7) 0.780(4) 0.644(12) 0.11(2) Uiso 1 d . . .
N2 N 0.60117(19) 0.48664(15) 0.6973(5) 0.0298(4) Uani 1 d . . .
H1N2 H 0.536(3) 0.517(2) 0.694(7) 0.034(7) Uiso 1 d . . .
H2N2 H 0.588(4) 0.415(3) 0.682(8) 0.072(12) Uiso 1 d . . .
H3N2 H 0.646(4) 0.504(3) 0.828(5) 0.032(7) Uiso 1 d . . .
H4N2 H 0.662(9) 0.475(6) 0.575(13) 0.14(3) Uiso 1 d . . .

loop_
_atom_site_aniso_label
_atom_site_aniso_U_11
_atom_site_aniso_U_22
_atom_site_aniso_U_33
_atom_site_aniso_U_23
_atom_site_aniso_U_13
_atom_site_aniso_U_12
S1S 0.01612(16) 0.01697(17) 0.02008(17) 0.0002(2) -0.0002(3) 0.00051(12)
O1S 0.0420(10) 0.0338(8) 0.0234(8) -0.0066(7) -0.0009(7) -0.0040(9)
O2S 0.0324(7) 0.0318(7) 0.0390(12) -0.0014(7) 0.0020(7) 0.0156(6)
O3S 0.0176(5) 0.0339(7) 0.0568(10) 0.0008(10) 0.0011(11) -0.0056(5)
O4S 0.0358(10) 0.0316(9) 0.0309(8) 0.0125(7) -0.0051(7) -0.0050(8)
S1A 0.01825(18) 0.02046(18) 0.02264(18) -0.0001(2) -0.0013(3) -0.00103(13)
O1A 0.0409(13) 0.0285(9) 0.0299(9) -0.0067(7) 0.0038(8) 0.0020(8)
O2A 0.0176(5) 0.0306(6) 0.0482(8) 0.0017(11) 0.0002(12) -0.0013(5)
O3A 0.0378(12) 0.0328(9) 0.0297(8) 0.0100(7) -0.0071(8) -0.0052(8)
N1A 0.0226(6) 0.0254(7) 0.0251(7) 0.0013(9) 0.0006(10) -0.0053(5)
N1 0.0322(8) 0.0275(7) 0.0278(8) 0.0015(11) -0.0032(13) -0.0048(6)
N2 0.0232(7) 0.0395(9) 0.0267(9) -0.0012(11) -0.0031(11) 0.0029(7)

loop_
_geom_bond_atom_site_label_1
_geom_bond_atom_site_label_2
_geom_bond_distance
_geom_bond_site_symmetry_2
_geom_bond_publ_flag
S1S O2S 1.4660(15) . ?
S1S O4S 1.4663(17) . ?
S1S O1S 1.4710(18) . ?
S1S O3S 1.4746(14) . ?
S1A O3A 1.4335(19) . ?
S1A O1A 1.4356(19) . ?
S1A O2A 1.4388(13) . ?
S1A N1A 1.7622(16) . ?
N1A H1A 0.89(3) . ?
N1A H2A 0.83(3) . ?
N1A H3A 0.96(5) . ?
N1 H1N1 0.77(3) . ?
N1 H2N1 0.84(4) . ?
N1 H3N1 0.88(5) . ?
N1 H4N1 0.72(7) . ?
N2 H1N2 0.76(3) . ?
N2 H2N2 0.95(4) . ?
N2 H3N2 0.94(4) . ?
N2 H4N2 0.96(8) . ?

loop_
_cod_related_entry_id
_cod_related_entry_database
_cod_related_entry_code
1 ChemSpider 21122167
